data_1565603
loop_
_publ_author_name
'Gao, Yunpeng'
'Feng, Chi'
'Seo, Tamae'
'Kubota, Koji'
'Ito, Hajime'

_publ_section_title
;
 Efficient access to materials-oriented aromatic alkynes via the
 mechanochemical Sonogashira coupling of solid aryl halides with large
 polycyclic conjugated systems
;
_journal_issue 2
_journal_name_full 'Chemical Science'
_journal_page_first 430
_journal_page_last 438
_journal_paper_doi 10.1039/D1SC05257H
_journal_volume 13
_journal_year 2022
_chemical_formula_moiety 'C42 H52 S5 Si2'
_chemical_formula_sum 'C42 H52 S5 Si2'
_chemical_formula_weight 773.31
_chemical_melting_point 415.0(10)
_chemical_name_systematic 5,5''''-bis((triisopropylsilyl)ethynyl)-2,2':5',2'':5'',2''':5''',2''''-quinquethiophene
_space_group_crystal_system monoclinic
_space_group_IT_number 15
_space_group_name_Hall '-C 2yc'
_space_group_name_H-M_alt 'C 1 2/c 1'
_atom_sites_solution_hydrogens geom
_atom_sites_solution_primary dual
_audit_creation_date 2021-08-28
_audit_creation_method
;
Olex2 1.2-ac3
(compiled 2017.08.10 svn.r3458 for OlexSys, GUI svn.r5381)
;
_audit_update_record
;
2021-08-30 deposited with the CCDC.	2021-12-08 downloaded from the CCDC.
;
_cell_angle_alpha 90
_cell_angle_beta 96.9160(10)
_cell_angle_gamma 90
_cell_formula_units_Z 8
_cell_length_a 39.5034(4)
_cell_length_b 9.23520(10)
_cell_length_c 23.1512(3)
_cell_measurement_reflns_used 12050
_cell_measurement_temperature 123
_cell_measurement_theta_max 75.9840
_cell_measurement_theta_min 3.8520
_cell_volume 8384.61(17)
_computing_cell_refinement 'CrysAlisPro 1.171.41.110a (Rigaku OD, 2021)'
_computing_data_collection 'CrysAlisPro 1.171.41.110a (Rigaku OD, 2021)'
_computing_data_reduction 'CrysAlisPro 1.171.41.110a (Rigaku OD, 2021)'
_computing_molecular_graphics 'Olex2 (Dolomanov et al., 2009)'
_computing_publication_material 'Olex2 (Dolomanov et al., 2009)'
_computing_structure_refinement 'ShelXL (Sheldrick, 2015)'
_computing_structure_solution 'ShelXT (Sheldrick, 2015)'
_diffrn_ambient_temperature 123
_diffrn_detector 'PLATUS 200K area detector'
_diffrn_detector_area_resol_mean 5.811
_diffrn_detector_type 'HPC area detector'
_diffrn_measured_fraction_theta_full 0.992
_diffrn_measured_fraction_theta_max 0.955
_diffrn_measurement_details
;
List of Runs (angles in degrees, time in seconds):

  # Type    Start    End  Width  t~exp~   \w     \q     \k     \f   Frames
#--------------------------------------------------------------------------
  1  \w   -132.00 -94.00   0.50    0.50    --  -42.99   0.00-180.00   76
  2  \w    -68.00 -35.00   0.50    0.50    --  -42.99  46.00 120.00   66
  3  \w   -131.00 -36.00   0.50    0.50    --  -42.99  55.00-120.00  190
  4  \w    -44.00  -1.00   0.50    0.50    --  -42.99   0.00-180.00   86
  5  \w     13.00  40.00   0.50    0.50    --  -42.99  46.00 120.00   54
  6  \w   -131.00 -71.00   0.50    0.50    --  -42.99  46.00 120.00  120
  7  \w   -199.00 -21.00   0.50    0.50    -- -110.00  54.00-104.32  356
  8  \w   -189.00 -90.00   0.50    0.50    -- -110.00  37.00-120.00  198
  9  \w   -166.00 -41.00   0.50    0.50    -- -110.00   9.00  30.00  250
 10  \w    -73.00 -28.00   0.50    0.50    -- -110.00  37.00 -90.00   90
 11  \w   -136.00-111.00   0.50    0.50    -- -110.00  37.00 -90.00   50
 12  \w    -54.00 -29.00   0.50    0.50    -- -110.00  52.00 -54.97   50
;
_diffrn_measurement_device 'four-circle diffractometer'
_diffrn_measurement_device_type 'Rigaku XtaLAB P200'
_diffrn_measurement_method '\w scans'
_diffrn_orient_matrix_type 'CrysAlisPro convention (1999,Acta A55,543-557)'
_diffrn_orient_matrix_UB_11 0.0020756000
_diffrn_orient_matrix_UB_12 -0.1581773000
_diffrn_orient_matrix_UB_13 -0.0205274000
_diffrn_orient_matrix_UB_21 0.0375257000
_diffrn_orient_matrix_UB_22 0.0233756000
_diffrn_orient_matrix_UB_23 -0.0097474000
_diffrn_orient_matrix_UB_31 0.0114827000
_diffrn_orient_matrix_UB_32 -0.0476189000
_diffrn_orient_matrix_UB_33 0.0630236000
_diffrn_radiation_monochromator 'multi-layer mirror optics'
_diffrn_radiation_probe x-ray
_diffrn_radiation_type CuK\a
_diffrn_radiation_wavelength 1.54184
_diffrn_reflns_av_R_equivalents 0.0337
_diffrn_reflns_av_unetI/netI 0.0417
_diffrn_reflns_Laue_measured_fraction_full 0.992
_diffrn_reflns_Laue_measured_fraction_max 0.955
_diffrn_reflns_limit_h_max 44
_diffrn_reflns_limit_h_min -49
_diffrn_reflns_limit_k_max 9
_diffrn_reflns_limit_k_min -11
_diffrn_reflns_limit_l_max 28
_diffrn_reflns_limit_l_min -20
_diffrn_reflns_number 19756
_diffrn_reflns_point_group_measured_fraction_full 0.992
_diffrn_reflns_point_group_measured_fraction_max 0.955
_diffrn_reflns_theta_full 67.684
_diffrn_reflns_theta_max 76.553
_diffrn_reflns_theta_min 3.847
_diffrn_source 'rotating anode X-ray generator'
_diffrn_source_type micromax007
_exptl_absorpt_coefficient_mu 3.301
_exptl_absorpt_correction_T_max 1.00000
_exptl_absorpt_correction_T_min 0.60100
_exptl_absorpt_correction_type multi-scan
_exptl_absorpt_process_details
;
CrysAlisPro 1.171.41.110a (Rigaku Oxford Diffraction, 2021)
Empirical absorption correction using spherical harmonics,
implemented in SCALE3 ABSPACK scaling algorithm.
;
_exptl_crystal_colour orange
_exptl_crystal_colour_primary colourless
_exptl_crystal_density_diffrn 1.225
_exptl_crystal_description plate
_exptl_crystal_F_000 3296
_exptl_crystal_recrystallization_method 'Re-crystallisation from solvent: methanol/chloroform'
_exptl_crystal_size_max 0.3
_exptl_crystal_size_mid 0.2
_exptl_crystal_size_min 0.04
_refine_diff_density_max 0.337
_refine_diff_density_min -0.264
_refine_diff_density_rms 0.050
_refine_ls_extinction_coef 0.000039(19)
_refine_ls_extinction_expression Fc^*^=kFc[1+0.001xFc^2^\l^3^/sin(2\q)]^-1/4^
_refine_ls_extinction_method 'SHELXL-2018/1 (Sheldrick 2018)'
_refine_ls_goodness_of_fit_ref 1.075
_refine_ls_hydrogen_treatment constr
_refine_ls_matrix_type full
_refine_ls_number_parameters 455
_refine_ls_number_reflns 8430
_refine_ls_number_restraints 0
_refine_ls_restrained_S_all 1.075
_refine_ls_R_factor_all 0.0372
_refine_ls_R_factor_gt 0.0343
_refine_ls_shift/su_max 0.002
_refine_ls_shift/su_mean 0.000
_refine_ls_structure_factor_coef Fsqd
_refine_ls_weighting_details 'w=1/[\s^2^(Fo^2^)+(0.0490P)^2^+4.9506P] where P=(Fo^2^+2Fc^2^)/3'
_refine_ls_weighting_scheme calc
_refine_ls_wR_factor_gt 0.0965
_refine_ls_wR_factor_ref 0.0988
_reflns_Friedel_coverage 0.000
_reflns_number_gt 7672
_reflns_number_total 8430
_reflns_threshold_expression 'I > 2\s(I)'
_cod_data_source_file d1sc05257h2.cif
_cod_data_source_block 20210721-gyp-olith_auto
_cod_depositor_comments
;
The following automatic conversions were performed:

data item '_chemical_melting_point' value '414-416' was changed to
'415.0(10)' -- the average value was taken and precision was
estimated.

Automatic conversion script
Id: cif_fix_values 7556 2019-12-06 15:28:31Z antanas 

 Adding full bibliography for 1565602--1565603.cif.
;
_cod_original_cell_volume 8384.60(17)
_cod_database_code 1565603
_shelx_shelxl_version_number 2018/1
_chemical_oxdiff_formula 'C H Si S'
_shelx_space_group_comment
;
The symmetry employed for this shelxl refinement is uniquely defined
by the following loop, which should always be used as a source of
symmetry information in preference to the above space-group names.
They are only intended as comments.
;
_shelx_estimated_absorpt_t_max 0.879
_shelx_estimated_absorpt_t_min 0.438
_diffrn_oxdiff_digest_frames
;
01b80102c8c2a61cccf3a044fa235c967800032dc52
;
_reflns_odcompleteness_completeness 99.26
_reflns_odcompleteness_iscentric 1
_reflns_odcompleteness_theta 66.97
_olex2_refinement_description
;
1. Fixed Uiso
 At 1.2 times of:
  All C(H) groups, {H49A,H49B,H49C} of C49
 At 1.5 times of:
  {H48A,H48B,H48C} of C48, {H42A,H42B,H42C} of C42, {H47A,H47B,H47C} of C47,
  {H31A,H31B,H31C} of C31, {H25A,H25B,H25C} of C25, {H45A,H45B,H45C} of C45,
  {H44A,H44B,H44C} of C44, {H28A,H28B,H28C} of C28, {H27A,H27B,H27C} of C27,
  {H32A,H32B,H32C} of C32, {H30A,H30B,H30C} of C30
2.a Ternary CH refined with riding coordinates:
 C46(H46), C41(H41), C29(H29), C24(H24), C43(H43), C26(H26)
2.b Aromatic/amide H refined with riding coordinates:
 C14(H14), C4(H4), C18(H18), C35(H35), C3(H3), C9(H9), C8(H8), C13(H13),
 C36(H36), C19(H19)
2.c Idealised Me refined as rotating group:
 C48(H48A,H48B,H48C), C42(H42A,H42B,H42C), C47(H47A,H47B,H47C), C31(H31A,H31B,
 H31C), C49(H49A,H49B,H49C), C25(H25A,H25B,H25C), C45(H45A,H45B,H45C), C44(H44A,
 H44B,H44C), C28(H28A,H28B,H28C), C32(H32A,H32B,H32C), C27(H27A,H27B,H27C),
 C30(H30A,H30B,H30C)
;
_olex2_submission_special_instructions 'No special instructions were received'
_oxdiff_exptl_absorpt_empirical_details
;
Empirical correction (ABSPACK) includes:
- Absorption correction using spherical harmonics
- Frame scaling
;
_oxdiff_exptl_absorpt_empirical_full_max 2.002
_oxdiff_exptl_absorpt_empirical_full_min 0.621

loop_
_space_group_symop_operation_xyz
'x, y, z'
'-x, y, -z+1/2'
'x+1/2, y+1/2, z'
'-x+1/2, y+1/2, -z+1/2'
'-x, -y, -z'
'x, -y, z-1/2'
'-x+1/2, -y+1/2, -z'
'x+1/2, -y+1/2, z-1/2'

loop_
_atom_site_label
_atom_site_type_symbol
_atom_site_fract_x
_atom_site_fract_y
_atom_site_fract_z
_atom_site_U_iso_or_equiv
_atom_site_adp_type
_atom_site_occupancy
_atom_site_site_symmetry_order
_atom_site_calc_flag
_atom_site_refinement_flags_posn
_atom_site_refinement_flags_adp
_atom_site_refinement_flags_occupancy
_atom_site_disorder_assembly
_atom_site_disorder_group
S6 S 0.75684(2) 0.31303(4) 0.37001(2) 0.02585(10) Uani 1 1 d . . . . .
S1 S 0.76321(2) 0.53289(4) 0.53904(2) 0.02643(10) Uani 1 1 d . . . . .
S16 S 0.66006(2) 0.47138(4) 0.07210(2) 0.02922(10) Uani 1 1 d . . . . .
S11 S 0.69610(2) 0.44114(4) 0.20872(2) 0.03027(10) Uani 1 1 d . . . . .
S33 S 0.84350(2) 0.44208(5) 0.68119(2) 0.03063(10) Uani 1 1 d . . . . .
Si40 Si 0.92101(2) 0.51171(5) 0.88998(2) 0.02504(10) Uani 1 1 d . . . . .
Si23 Si 0.57344(2) 0.54569(5) -0.14036(2) 0.02670(11) Uani 1 1 d . . . . .
C10 C 0.74875(4) 0.42695(17) 0.42628(7) 0.0259(3) Uani 1 1 d . . . . .
C5 C 0.79675(4) 0.45568(16) 0.58382(7) 0.0248(3) Uani 1 1 d . . . . .
C34 C 0.80714(4) 0.51078(17) 0.64214(6) 0.0248(3) Uani 1 1 d . . . . .
C15 C 0.69731(4) 0.30407(16) 0.15797(6) 0.0246(3) Uani 1 1 d . . . . .
C2 C 0.76915(4) 0.41524(17) 0.48251(6) 0.0248(3) Uani 1 1 d . . . . .
C7 C 0.72457(4) 0.39078(17) 0.32270(7) 0.0268(3) Uani 1 1 d . . . . .
C17 C 0.68208(3) 0.31848(16) 0.09777(6) 0.0249(3) Uani 1 1 d . . . . .
C14 C 0.71375(4) 0.18460(17) 0.18279(7) 0.0280(3) Uani 1 1 d . . . . .
H14 H 0.717059 0.098097 0.161985 0.034 Uiso 1 1 calc R . . . .
C38 C 0.86506(4) 0.54888(18) 0.78794(7) 0.0300(3) Uani 1 1 d . . . . .
C4 C 0.81098(4) 0.34389(17) 0.55623(7) 0.0276(3) Uani 1 1 d . . . . .
H4 H 0.829477 0.287402 0.573959 0.033 Uiso 1 1 calc R . . . .
C39 C 0.88826(4) 0.53715(18) 0.82707(7) 0.0317(3) Uani 1 1 d . . . . .
C18 C 0.68204(4) 0.21626(18) 0.05481(7) 0.0304(3) Uani 1 1 d . . . . .
H18 H 0.693089 0.125107 0.060413 0.036 Uiso 1 1 calc R . . . .
C12 C 0.71750(4) 0.33608(17) 0.26360(6) 0.0258(3) Uani 1 1 d . . . . .
C22 C 0.60727(4) 0.51088(19) -0.07959(7) 0.0318(3) Uani 1 1 d . . . . .
C21 C 0.62779(4) 0.46451(18) -0.04096(7) 0.0305(3) Uani 1 1 d . . . . .
C37 C 0.83957(4) 0.55560(17) 0.73928(7) 0.0280(3) Uani 1 1 d . . . . .
C35 C 0.79273(4) 0.61551(17) 0.67336(7) 0.0291(3) Uani 1 1 d . . . . .
H35 H 0.772415 0.665765 0.659285 0.035 Uiso 1 1 calc R . . . .
C3 C 0.79541(4) 0.32102(17) 0.49889(7) 0.0272(3) Uani 1 1 d . . . . .
H3 H 0.802414 0.247738 0.474084 0.033 Uiso 1 1 calc R . . . .
C20 C 0.64995(4) 0.39603(18) 0.00357(6) 0.0280(3) Uani 1 1 d . . . . .
C46 C 0.91312(4) 0.65804(18) 0.94318(7) 0.0311(3) Uani 1 1 d . . . . .
H46 H 0.929868 0.644839 0.978764 0.037 Uiso 1 1 calc R . . . .
C9 C 0.72276(4) 0.52110(18) 0.40833(7) 0.0310(3) Uani 1 1 d . . . . .
H9 H 0.714742 0.592777 0.432799 0.037 Uiso 1 1 calc R . . . .
C8 C 0.70916(4) 0.50032(19) 0.34962(7) 0.0314(3) Uani 1 1 d . . . . .
H8 H 0.691051 0.556954 0.330645 0.038 Uiso 1 1 calc R . . . .
C13 C 0.72525(4) 0.20337(17) 0.24242(7) 0.0272(3) Uani 1 1 d . . . . .
H13 H 0.737232 0.130727 0.265664 0.033 Uiso 1 1 calc R . . . .
C36 C 0.81121(4) 0.64113(18) 0.72873(7) 0.0305(3) Uani 1 1 d . . . . .
H36 H 0.804628 0.710249 0.755643 0.037 Uiso 1 1 calc R . . . .
C41 C 0.96493(4) 0.52333(19) 0.86535(7) 0.0332(3) Uani 1 1 d . . . . .
H41 H 0.970417 0.424495 0.851477 0.040 Uiso 1 1 calc R . . . .
C19 C 0.66391(4) 0.26020(19) 0.00144(7) 0.0315(3) Uani 1 1 d . . . . .
H19 H 0.661597 0.201690 -0.032555 0.038 Uiso 1 1 calc R . . . .
C29 C 0.57880(4) 0.73653(19) -0.16580(8) 0.0352(4) Uani 1 1 d . . . . .
H29 H 0.601838 0.739545 -0.179533 0.042 Uiso 1 1 calc R . . . .
C24 C 0.53129(4) 0.50459(19) -0.11326(8) 0.0348(4) Uani 1 1 d . . . . .
H24 H 0.532678 0.402389 -0.098898 0.042 Uiso 1 1 calc R . . . .
C43 C 0.91282(4) 0.32721(19) 0.91962(8) 0.0351(4) Uani 1 1 d . . . . .
H43 H 0.888474 0.326385 0.927450 0.042 Uiso 1 1 calc R . . . .
C48 C 0.91814(5) 0.81022(19) 0.91939(8) 0.0399(4) Uani 1 1 d . . . . .
H48A H 0.941952 0.822401 0.912398 0.060 Uiso 1 1 calc GR . . . .
H48B H 0.912488 0.882371 0.947756 0.060 Uiso 1 1 calc GR . . . .
H48C H 0.903195 0.823282 0.882799 0.060 Uiso 1 1 calc GR . . . .
C26 C 0.58096(4) 0.4104(2) -0.19868(8) 0.0371(4) Uani 1 1 d . . . . .
H26 H 0.560949 0.415382 -0.229482 0.045 Uiso 1 1 calc R . . . .
C42 C 0.99240(4) 0.5603(2) 0.91576(9) 0.0438(4) Uani 1 1 d . . . . .
H42A H 0.987704 0.655851 0.931388 0.066 Uiso 1 1 calc GR . . . .
H42B H 1.014814 0.561328 0.901636 0.066 Uiso 1 1 calc GR . . . .
H42C H 0.992252 0.487331 0.946461 0.066 Uiso 1 1 calc GR . . . .
C47 C 0.87706(5) 0.6439(2) 0.96136(8) 0.0423(4) Uani 1 1 d . . . . .
H47A H 0.860200 0.647760 0.926692 0.063 Uiso 1 1 calc GR . . . .
H47B H 0.872962 0.723665 0.987573 0.063 Uiso 1 1 calc GR . . . .
H47C H 0.875062 0.551405 0.981390 0.063 Uiso 1 1 calc GR . . . .
C31 C 0.57981(6) 0.8505(2) -0.11777(10) 0.0495(5) Uani 1 1 d . . . . .
H31A H 0.557115 0.859836 -0.105135 0.074 Uiso 1 1 calc GR . . . .
H31B H 0.586783 0.943781 -0.132675 0.074 Uiso 1 1 calc GR . . . .
H31C H 0.596197 0.820847 -0.084707 0.074 Uiso 1 1 calc GR . . . .
C49 C 0.96750(5) 0.6265(2) 0.81477(8) 0.0461(5) Uani 1 1 d . . . . .
H49A H 0.951278 0.596911 0.781470 0.055 Uiso 1 1 calc GR . . . .
H49B H 0.990700 0.623760 0.803864 0.055 Uiso 1 1 calc GR . . . .
H49C H 0.962160 0.725073 0.826423 0.055 Uiso 1 1 calc GR . . . .
C25 C 0.50163(5) 0.5105(3) -0.16164(10) 0.0563(6) Uani 1 1 d . . . . .
H25A H 0.499110 0.609487 -0.176806 0.084 Uiso 1 1 calc GR . . . .
H25B H 0.480617 0.481264 -0.146243 0.084 Uiso 1 1 calc GR . . . .
H25C H 0.506062 0.444573 -0.193037 0.084 Uiso 1 1 calc GR . . . .
C45 C 0.93439(5) 0.2943(3) 0.97771(10) 0.0575(6) Uani 1 1 d . . . . .
H45A H 0.958507 0.289049 0.971757 0.086 Uiso 1 1 calc GR . . . .
H45B H 0.927257 0.201495 0.992838 0.086 Uiso 1 1 calc GR . . . .
H45C H 0.931202 0.371316 1.005670 0.086 Uiso 1 1 calc GR . . . .
C44 C 0.91625(6) 0.2089(2) 0.87456(11) 0.0583(6) Uani 1 1 d . . . . .
H44A H 0.900800 0.229769 0.839166 0.087 Uiso 1 1 calc GR . . . .
H44B H 0.910340 0.115053 0.890351 0.087 Uiso 1 1 calc GR . . . .
H44C H 0.939791 0.206136 0.865266 0.087 Uiso 1 1 calc GR . . . .
C28 C 0.58265(6) 0.2556(2) -0.17424(10) 0.0549(5) Uani 1 1 d . . . . .
H28A H 0.601273 0.248712 -0.142317 0.082 Uiso 1 1 calc GR . . . .
H28B H 0.586748 0.187410 -0.205092 0.082 Uiso 1 1 calc GR . . . .
H28C H 0.561020 0.231849 -0.159736 0.082 Uiso 1 1 calc GR . . . .
C32 C 0.52343(6) 0.5982(3) -0.06216(10) 0.0583(6) Uani 1 1 d . . . . .
H32A H 0.542136 0.590322 -0.030427 0.087 Uiso 1 1 calc GR . . . .
H32B H 0.502194 0.565035 -0.048575 0.087 Uiso 1 1 calc GR . . . .
H32C H 0.520922 0.699413 -0.074702 0.087 Uiso 1 1 calc GR . . . .
C27 C 0.61293(6) 0.4445(3) -0.22769(10) 0.0563(6) Uani 1 1 d . . . . .
H27A H 0.610704 0.540954 -0.245431 0.084 Uiso 1 1 calc GR . . . .
H27B H 0.615509 0.372163 -0.257801 0.084 Uiso 1 1 calc GR . . . .
H27C H 0.633011 0.442338 -0.198386 0.084 Uiso 1 1 calc GR . . . .
C30 C 0.55375(8) 0.7800(3) -0.21831(12) 0.0833(10) Uani 1 1 d . . . . .
H30A H 0.552763 0.703504 -0.247806 0.125 Uiso 1 1 calc GR . . . .
H30B H 0.561354 0.870502 -0.234697 0.125 Uiso 1 1 calc GR . . . .
H30C H 0.531057 0.793856 -0.206142 0.125 Uiso 1 1 calc GR . . . .

loop_
_atom_site_aniso_label
_atom_site_aniso_U_11
_atom_site_aniso_U_22
_atom_site_aniso_U_33
_atom_site_aniso_U_23
_atom_site_aniso_U_13
_atom_site_aniso_U_12
S6 0.02613(18) 0.02601(19) 0.02395(18) 0.00036(13) -0.00299(13) 0.00046(13)
S1 0.02512(18) 0.02874(19) 0.02411(19) -0.00032(14) -0.00241(14) 0.00241(13)
S16 0.03204(19) 0.02640(19) 0.0268(2) -0.00138(14) -0.00646(15) 0.00563(14)
S11 0.0353(2) 0.02620(19) 0.02656(19) -0.00260(14) -0.00750(15) 0.00661(14)
S33 0.02407(18) 0.0381(2) 0.0278(2) -0.00479(15) -0.00449(14) 0.00772(14)
Si40 0.02254(19) 0.0274(2) 0.0240(2) -0.00027(16) -0.00207(15) 0.00190(15)
Si23 0.02273(19) 0.0301(2) 0.0259(2) 0.00383(16) -0.00269(16) 0.00064(15)
C10 0.0246(7) 0.0268(7) 0.0256(7) -0.0003(6) -0.0005(6) -0.0053(6)
C5 0.0206(6) 0.0271(7) 0.0258(7) 0.0020(6) -0.0009(6) -0.0021(5)
C34 0.0213(6) 0.0272(7) 0.0247(7) 0.0022(6) -0.0018(5) -0.0017(6)
C15 0.0210(6) 0.0263(7) 0.0255(7) -0.0017(6) -0.0009(5) -0.0003(5)
C2 0.0235(6) 0.0267(7) 0.0236(7) -0.0002(6) 0.0002(5) -0.0059(6)
C7 0.0244(7) 0.0274(8) 0.0271(7) 0.0019(6) -0.0032(6) -0.0037(6)
C17 0.0196(6) 0.0273(7) 0.0269(7) 0.0009(6) -0.0012(5) 0.0019(5)
C14 0.0288(7) 0.0253(7) 0.0288(8) -0.0017(6) -0.0014(6) 0.0012(6)
C38 0.0283(7) 0.0320(8) 0.0284(8) -0.0009(6) -0.0015(6) 0.0001(6)
C4 0.0242(7) 0.0292(8) 0.0282(8) 0.0005(6) -0.0013(6) 0.0004(6)
C39 0.0320(8) 0.0319(8) 0.0297(8) -0.0024(6) -0.0021(7) 0.0017(6)
C18 0.0303(7) 0.0324(8) 0.0270(8) -0.0011(6) -0.0024(6) 0.0085(6)
C12 0.0232(6) 0.0274(7) 0.0251(7) 0.0020(6) -0.0034(5) -0.0026(6)
C22 0.0302(8) 0.0342(8) 0.0295(8) -0.0002(7) -0.0023(6) 0.0031(6)
C21 0.0292(8) 0.0309(8) 0.0305(8) -0.0011(6) 0.0004(6) 0.0014(6)
C37 0.0280(7) 0.0288(8) 0.0259(7) -0.0009(6) -0.0018(6) -0.0018(6)
C35 0.0270(7) 0.0295(8) 0.0290(8) 0.0005(6) -0.0042(6) 0.0042(6)
C3 0.0251(7) 0.0290(8) 0.0268(7) -0.0015(6) 0.0004(6) -0.0019(6)
C20 0.0247(7) 0.0340(8) 0.0240(7) 0.0002(6) -0.0018(6) 0.0004(6)
C46 0.0286(7) 0.0346(8) 0.0293(8) -0.0035(6) -0.0005(6) 0.0022(6)
C9 0.0292(8) 0.0340(8) 0.0286(8) -0.0043(6) -0.0017(6) 0.0024(6)
C8 0.0275(7) 0.0343(8) 0.0302(8) -0.0009(7) -0.0055(6) 0.0035(6)
C13 0.0277(7) 0.0257(7) 0.0264(7) 0.0031(6) -0.0044(6) 0.0008(6)
C36 0.0319(8) 0.0296(8) 0.0285(8) -0.0037(6) -0.0025(6) 0.0028(6)
C41 0.0295(8) 0.0384(9) 0.0317(8) -0.0023(7) 0.0037(7) -0.0001(7)
C19 0.0329(8) 0.0362(9) 0.0245(7) -0.0042(6) -0.0006(6) 0.0073(7)
C29 0.0336(8) 0.0354(9) 0.0357(9) 0.0073(7) 0.0006(7) -0.0061(7)
C24 0.0313(8) 0.0338(9) 0.0393(9) 0.0090(7) 0.0038(7) -0.0002(7)
C43 0.0286(7) 0.0346(9) 0.0417(9) 0.0073(7) 0.0034(7) 0.0015(7)
C48 0.0458(10) 0.0312(9) 0.0422(10) -0.0053(7) 0.0033(8) 0.0039(7)
C26 0.0326(8) 0.0432(10) 0.0335(9) -0.0044(7) -0.0040(7) 0.0029(7)
C42 0.0238(8) 0.0634(13) 0.0425(10) 0.0034(9) -0.0028(7) -0.0017(8)
C47 0.0347(9) 0.0498(11) 0.0433(10) -0.0124(8) 0.0090(7) 0.0006(8)
C31 0.0600(12) 0.0331(10) 0.0581(12) 0.0025(9) 0.0184(10) 0.0021(9)
C49 0.0466(10) 0.0578(12) 0.0348(9) 0.0030(9) 0.0082(8) -0.0084(9)
C25 0.0264(9) 0.0858(17) 0.0554(13) 0.0000(12) -0.0003(8) -0.0112(10)
C45 0.0448(11) 0.0602(14) 0.0639(14) 0.0342(11) -0.0081(10) -0.0030(10)
C44 0.0648(13) 0.0294(10) 0.0851(17) -0.0062(10) 0.0270(12) -0.0039(9)
C28 0.0714(14) 0.0386(11) 0.0525(12) -0.0107(9) -0.0013(10) 0.0033(10)
C32 0.0439(11) 0.0856(17) 0.0483(12) -0.0090(12) 0.0171(9) -0.0087(11)
C27 0.0457(11) 0.0682(15) 0.0577(13) -0.0109(11) 0.0171(10) 0.0052(10)
C30 0.105(2) 0.0619(15) 0.0703(16) 0.0426(14) -0.0405(15) -0.0279(15)

loop_
_atom_type_symbol
_atom_type_description
_atom_type_scat_dispersion_real
_atom_type_scat_dispersion_imag
_atom_type_scat_source
C C 0.0181 0.0091 'International Tables Vol C Tables 4.2.6.8 and 6.1.1.4'
H H 0.0000 0.0000 'International Tables Vol C Tables 4.2.6.8 and 6.1.1.4'
S S 0.3331 0.5567 'International Tables Vol C Tables 4.2.6.8 and 6.1.1.4'
Si Si 0.2541 0.3302 'International Tables Vol C Tables 4.2.6.8 and 6.1.1.4'

loop_
_geom_angle_atom_site_label_1
_geom_angle_atom_site_label_2
_geom_angle_atom_site_label_3
_geom_angle
_geom_angle_site_symmetry_1
_geom_angle_site_symmetry_3
_geom_angle_publ_flag
C7 S6 C10 92.03(7) . . ?
C5 S1 C2 91.75(7) . . ?
C17 S16 C20 92.16(7) . . ?
C15 S11 C12 92.14(7) . . ?
C34 S33 C37 92.16(7) . . ?
C39 Si40 C46 105.68(7) . . ?
C39 Si40 C41 109.65(8) . . ?
C39 Si40 C43 105.60(8) . . ?
C46 Si40 C41 112.75(8) . . ?
C43 Si40 C46 111.30(8) . . ?
C43 Si40 C41 111.44(8) . . ?
C22 Si23 C29 107.66(8) . . ?
C22 Si23 C24 107.33(8) . . ?
C22 Si23 C26 105.51(8) . . ?
C29 Si23 C24 115.49(8) . . ?
C29 Si23 C26 111.28(8) . . ?
C24 Si23 C26 109.02(8) . . ?
C2 C10 S6 119.77(12) . . ?
C9 C10 S6 110.87(12) . . ?
C9 C10 C2 129.35(15) . . ?
C34 C5 S1 121.39(12) . . ?
C4 C5 S1 110.97(11) . . ?
C4 C5 C34 127.63(14) . . ?
C5 C34 S33 118.83(11) . . ?
C35 C34 S33 110.84(11) . . ?
C35 C34 C5 130.32(14) . . ?
C17 C15 S11 122.73(11) . . ?
C14 C15 S11 110.75(11) . . ?
C14 C15 C17 126.51(14) . . ?
C10 C2 S1 121.23(12) . . ?
C3 C2 S1 110.76(11) . . ?
C3 C2 C10 127.97(14) . . ?
C12 C7 S6 119.62(12) . . ?
C8 C7 S6 110.61(11) . . ?
C8 C7 C12 129.77(14) . . ?
C15 C17 S16 122.51(11) . . ?
C18 C17 S16 110.91(11) . . ?
C18 C17 C15 126.56(14) . . ?
C15 C14 C13 113.05(14) . . ?
C39 C38 C37 175.23(18) . . ?
C5 C4 C3 113.27(14) . . ?
C38 C39 Si40 175.29(16) . . ?
C17 C18 C19 113.17(14) . . ?
C7 C12 S11 121.08(12) . . ?
C13 C12 S11 110.40(11) . . ?
C13 C12 C7 128.51(14) . . ?
C21 C22 Si23 169.20(16) . . ?
C22 C21 C20 173.93(18) . . ?
C38 C37 S33 118.04(12) . . ?
C36 C37 S33 111.09(12) . . ?
C36 C37 C38 130.87(15) . . ?
C34 C35 C36 113.15(14) . . ?
C2 C3 C4 113.24(14) . . ?
C21 C20 S16 122.68(13) . . ?
C19 C20 S16 110.49(12) . . ?
C19 C20 C21 126.62(15) . . ?
C48 C46 Si40 112.67(11) . . ?
C48 C46 C47 109.90(15) . . ?
C47 C46 Si40 110.51(12) . . ?
C10 C9 C8 112.91(15) . . ?
C7 C8 C9 113.56(14) . . ?
C12 C13 C14 113.65(14) . . ?
C37 C36 C35 112.76(14) . . ?
C42 C41 Si40 111.94(12) . . ?
C49 C41 Si40 114.54(13) . . ?
C49 C41 C42 109.85(15) . . ?
C20 C19 C18 113.26(14) . . ?
C31 C29 Si23 114.34(12) . . ?
C30 C29 Si23 114.19(14) . . ?
C30 C29 C31 110.88(19) . . ?
C25 C24 Si23 112.33(13) . . ?
C25 C24 C32 109.85(17) . . ?
C32 C24 Si23 114.43(13) . . ?
C45 C43 Si40 113.46(13) . . ?
C44 C43 Si40 111.45(13) . . ?
C44 C43 C45 111.82(18) . . ?
C28 C26 Si23 110.85(13) . . ?
C27 C26 Si23 112.72(14) . . ?
C27 C26 C28 110.55(17) . . ?

loop_
_geom_bond_atom_site_label_1
_geom_bond_atom_site_label_2
_geom_bond_distance
_geom_bond_site_symmetry_2
_geom_bond_publ_flag
S6 C10 1.7337(16) . ?
S6 C7 1.7331(15) . ?
S1 C5 1.7343(15) . ?
S1 C2 1.7384(15) . ?
S16 C17 1.7261(15) . ?
S16 C20 1.7344(16) . ?
S11 C15 1.7317(15) . ?
S11 C12 1.7354(15) . ?
S33 C34 1.7235(15) . ?
S33 C37 1.7268(16) . ?
Si40 C39 1.8430(17) . ?
Si40 C46 1.8795(17) . ?
Si40 C41 1.8937(17) . ?
Si40 C43 1.8794(18) . ?
Si23 C22 1.8482(17) . ?
Si23 C29 1.8783(18) . ?
Si23 C24 1.8871(17) . ?
Si23 C26 1.8889(18) . ?
C10 C2 1.450(2) . ?
C10 C9 1.371(2) . ?
C5 C34 1.455(2) . ?
C5 C4 1.370(2) . ?
C34 C35 1.372(2) . ?
C15 C17 1.456(2) . ?
C15 C14 1.371(2) . ?
C2 C3 1.372(2) . ?
C7 C12 1.454(2) . ?
C7 C8 1.369(2) . ?
C17 C18 1.371(2) . ?
C14 C13 1.411(2) . ?
C38 C39 1.213(2) . ?
C38 C37 1.419(2) . ?
C4 C3 1.410(2) . ?
C18 C19 1.411(2) . ?
C12 C13 1.368(2) . ?
C22 C21 1.211(2) . ?
C21 C20 1.418(2) . ?
C37 C36 1.369(2) . ?
C35 C36 1.417(2) . ?
C20 C19 1.374(2) . ?
C46 C48 1.531(2) . ?
C46 C47 1.539(2) . ?
C9 C8 1.413(2) . ?
C41 C42 1.533(2) . ?
C41 C49 1.522(2) . ?
C29 C31 1.528(3) . ?
C29 C30 1.526(3) . ?
C24 C25 1.521(3) . ?
C24 C32 1.527(3) . ?
C43 C45 1.533(3) . ?
C43 C44 1.527(3) . ?
C26 C28 1.537(3) . ?
C26 C27 1.533(3) . ?
